data_7218875
loop_
_publ_author_name
'Zhao, Shuna'
'Song, Xuezhi'
'Zhu, Min'
'Meng, Xing'
'Wu, Lanlan'
'Song, Shuyan'
'Wang, Cheng'
'Zhang, Hongjie'

_publ_section_title
;
 Highly thermostable lanthanide metal-organic frameworks exhibiting unique
 selectivity for nitro explosives
;
_journal_name_full 'RSC Adv.'
_journal_paper_doi 10.1039/C4RA13773F
_journal_year 2014
_chemical_formula_sum 'C67 H70 Gd2 N2 O14'
_chemical_formula_weight 1441.75
_chemical_name_systematic
; 
 ? 
;
_space_group_IT_number 15
_symmetry_cell_setting monoclinic
_symmetry_space_group_name_Hall '-C 2yc'
_symmetry_space_group_name_H-M 'C 1 2/c 1'
_atom_sites_solution_hydrogens geom
_atom_sites_solution_primary direct
_atom_sites_solution_secondary difmap
_audit_creation_method SHELXL-97
_audit_update_record
;
2014-08-13 deposited with the CCDC.
2014-11-21 downloaded from the CCDC.
;
_cell_angle_alpha 90.00
_cell_angle_beta 98.309(4)
_cell_angle_gamma 90.00
_cell_formula_units_Z 4
_cell_length_a 23.321(5)
_cell_length_b 15.408(4)
_cell_length_c 18.286(4)
_cell_measurement_temperature 293(2)
_cell_volume 6502(3)
_computing_cell_refinement 'Bruker SMART'
_computing_data_collection 'Bruker SMART'
_computing_data_reduction 'Bruker SAINT'
_computing_molecular_graphics SHELXP-97
_computing_publication_material SHELXTL
_computing_structure_refinement 'SHELXL-97 (Sheldrick, 1997)'
_computing_structure_solution 'SHELXS-97 (Sheldrick, 1990)'
_diffrn_ambient_temperature 293(2)
_diffrn_detector_area_resol_mean 9.00cm
_diffrn_measured_fraction_theta_full 0.990
_diffrn_measured_fraction_theta_max 0.990
_diffrn_measurement_device_type 'CCD area detector'
_diffrn_measurement_method 'phi and omega scans'
_diffrn_radiation_monochromator graphite
_diffrn_radiation_source 'fine-focus sealed tube'
_diffrn_radiation_type MoK\a
_diffrn_radiation_wavelength 0.71073
_diffrn_reflns_av_R_equivalents 0.0415
_diffrn_reflns_av_sigmaI/netI 0.0492
_diffrn_reflns_limit_h_max 27
_diffrn_reflns_limit_h_min -27
_diffrn_reflns_limit_k_max 16
_diffrn_reflns_limit_k_min -18
_diffrn_reflns_limit_l_max 15
_diffrn_reflns_limit_l_min -21
_diffrn_reflns_number 16440
_diffrn_reflns_theta_full 25.22
_diffrn_reflns_theta_max 25.22
_diffrn_reflns_theta_min 1.76
_diffrn_standards_decay_% none
_diffrn_standards_interval_count none
_diffrn_standards_interval_time none
_diffrn_standards_number none
_exptl_absorpt_coefficient_mu 2.086
_exptl_absorpt_correction_T_max 0.633
_exptl_absorpt_correction_T_min 0.584
_exptl_absorpt_correction_type multi-scan
_exptl_crystal_density_diffrn 1.473
_exptl_crystal_density_method 'not measured'
_exptl_crystal_F_000 2904
_exptl_crystal_size_max 0.27
_exptl_crystal_size_mid 0.24
_exptl_crystal_size_min 0.21
_refine_diff_density_max 1.194
_refine_diff_density_min -0.457
_refine_diff_density_rms 0.090
_refine_ls_extinction_method none
_refine_ls_goodness_of_fit_ref 1.006
_refine_ls_hydrogen_treatment mixed
_refine_ls_matrix_type full
_refine_ls_number_parameters 550
_refine_ls_number_reflns 5796
_refine_ls_number_restraints 319
_refine_ls_restrained_S_all 1.004
_refine_ls_R_factor_all 0.0522
_refine_ls_R_factor_gt 0.0343
_refine_ls_shift/su_max 0.026
_refine_ls_shift/su_mean 0.000
_refine_ls_structure_factor_coef Fsqd
_refine_ls_weighting_details 'calc w=1/[\s^2^(Fo^2^)+(0.0430P)^2^+4.0000P] where P=(Fo^2^+2Fc^2^)/3'
_refine_ls_weighting_scheme calc
_refine_ls_wR_factor_gt 0.0779
_refine_ls_wR_factor_ref 0.0873
_reflns_number_gt 4450
_reflns_number_total 5796
_reflns_threshold_expression >2sigma(I)
_cod_data_source_file c4ra13773f2.cif
_cod_data_source_block x
_cod_depositor_comments
;
The following automatic conversions were performed:

'_exptl_absorpt_correction_type' value 'Multi-scan' changed to
'multi-scan' according to
/usr/data/users/saulius/crontab/automatic-downloads/rss-feeds/RSC/lib/dictionaries/cif_core.dic
dictionary named 'cif_core.dic' version 2.4.2 from 2011-04-26.

Automatic conversion script
Id: cif_fix_values 2935 2014-11-11 08:27:57Z andrius 
;
_cod_original_sg_symbol_H-M c2/c
_cod_database_code 7218875

loop_
_symmetry_equiv_pos_as_xyz
'x, y, z'
'-x, y, -z+1/2'
'x+1/2, y+1/2, z'
'-x+1/2, y+1/2, -z+1/2'
'-x, -y, -z'
'x, -y, z-1/2'
'-x+1/2, -y+1/2, -z'
'x+1/2, -y+1/2, z-1/2'

loop_
_atom_site_label
_atom_site_type_symbol
_atom_site_fract_x
_atom_site_fract_y
_atom_site_fract_z
_atom_site_U_iso_or_equiv
_atom_site_adp_type
_atom_site_occupancy
_atom_site_symmetry_multiplicity
_atom_site_calc_flag
_atom_site_refinement_flags
_atom_site_disorder_assembly
_atom_site_disorder_group
Gd1 Gd 0.498232(9) 0.526457(14) 0.644750(12) 0.03387(9) Uani 1 1 d . . .
O1 O 0.40246(15) 0.5846(3) 0.8295(2) 0.0720(13) Uani 1 1 d . . .
O2 O 0.43223(13) 0.5265(2) 0.73313(18) 0.0419(8) Uani 1 1 d . . .
O3 O 0.03379(14) 0.8874(2) 0.45609(18) 0.0504(9) Uani 1 1 d . . .
O4 O 0.04823(14) 0.9538(2) 0.56516(18) 0.0507(9) Uani 1 1 d . . .
O5 O 0.4936(2) 0.6708(2) 0.6892(2) 0.0701(12) Uani 1 1 d . . .
O6 O 0.50331(16) 1.3827(2) 0.6908(2) 0.0535(9) Uani 1 1 d . . .
O7 O 0.41659(14) 0.4494(3) 0.5762(2) 0.0563(10) Uani 1 1 d . . .
N1 N 0.3771(2) 0.3447(4) 0.5005(3) 0.0788(17) Uani 1 1 d D . .
C1 C 0.3956(2) 0.5714(4) 0.7625(3) 0.0451(12) Uani 1 1 d . . .
C2 C 0.3438(2) 0.6081(4) 0.7147(3) 0.0505(14) Uani 1 1 d . . .
C3 C 0.3144(2) 0.6772(4) 0.7399(3) 0.0589(16) Uani 1 1 d . . .
H3A H 0.3261 0.6999 0.7868 0.071 Uiso 1 1 calc R . .
C4 C 0.2674(2) 0.7126(4) 0.6948(3) 0.0579(16) Uani 1 1 d . . .
C5 C 0.2502(2) 0.6778(4) 0.6253(3) 0.0623(17) Uani 1 1 d . . .
C6 C 0.2797(3) 0.6087(5) 0.6008(4) 0.090(3) Uani 1 1 d . . .
H6A H 0.2677 0.5851 0.5543 0.108 Uiso 1 1 calc R . .
C7 C 0.3272(2) 0.5743(5) 0.6455(3) 0.078(2) Uani 1 1 d . . .
H7A H 0.3477 0.5285 0.6287 0.094 Uiso 1 1 calc R . .
C8 C 0.2298(3) 0.7906(5) 0.7085(3) 0.071(2) Uani 1 1 d . A .
C9 C 0.1873(2) 0.7910(4) 0.6371(3) 0.0595(16) Uani 1 1 d . . .
C10 C 0.1999(2) 0.7268(4) 0.5898(3) 0.0621(17) Uani 1 1 d . . .
C11 C 0.1677(3) 0.7164(5) 0.5205(3) 0.091(3) Uani 1 1 d . . .
H11A H 0.1763 0.6722 0.4892 0.109 Uiso 1 1 calc R . .
C12 C 0.1226(3) 0.7729(4) 0.4991(3) 0.074(2) Uani 1 1 d . . .
H12A H 0.1007 0.7671 0.4526 0.089 Uiso 1 1 calc R . .
C13 C 0.1094(2) 0.8378(4) 0.5458(3) 0.0482(14) Uani 1 1 d . . .
C14 C 0.1415(2) 0.8469(4) 0.6151(3) 0.0586(16) Uani 1 1 d . . .
H14A H 0.1324 0.8904 0.6468 0.070 Uiso 1 1 calc R . .
C15 C 0.0603(2) 0.8976(3) 0.5209(3) 0.0441(12) Uani 1 1 d . . .
C16 C 0.2647(4) 0.8772(6) 0.7188(5) 0.118(4) Uani 1 1 d DU . .
H16A H 0.2907 0.8747 0.7645 0.142 Uiso 0.782(12) 1 d PR A 1
H16B H 0.2378 0.9235 0.7227 0.142 Uiso 0.782(12) 1 d PR A 1
H16C H 0.2363 0.9202 0.7261 0.142 Uiso 0.218(12) 1 d PR A 2
H16D H 0.2774 0.8907 0.6724 0.142 Uiso 0.218(12) 1 d PR A 2
C18 C 0.2005(4) 0.7794(6) 0.7757(4) 0.110(3) Uani 1 1 d DU . .
H18A H 0.1804 0.8328 0.7816 0.132 Uiso 0.782(12) 1 d PR A 1
H18B H 0.2315 0.7762 0.8163 0.132 Uiso 0.782(12) 1 d PR A 1
H18C H 0.1752 0.8271 0.7823 0.132 Uiso 0.218(12) 1 d PR A 2
H18D H 0.2287 0.7728 0.8190 0.132 Uiso 0.218(12) 1 d PR A 2
C17 C 0.2955(6) 0.8975(9) 0.6624(8) 0.151(6) Uani 0.782(12) 1 d PDU A 1
H17A H 0.3152 0.9517 0.6730 0.227 Uiso 0.782(12) 1 calc PR A 1
H17B H 0.2694 0.9022 0.6169 0.227 Uiso 0.782(12) 1 calc PR A 1
H17C H 0.3234 0.8526 0.6580 0.227 Uiso 0.782(12) 1 calc PR A 1
C19 C 0.1661(7) 0.7083(12) 0.7747(11) 0.171(7) Uani 0.782(12) 1 d PDU A 1
H19A H 0.1493 0.7060 0.8195 0.256 Uiso 0.782(12) 1 calc PR A 1
H19B H 0.1889 0.6571 0.7707 0.256 Uiso 0.782(12) 1 calc PR A 1
H19C H 0.1359 0.7115 0.7332 0.256 Uiso 0.782(12) 1 calc PR A 1
C17B C 0.3118(14) 0.899(3) 0.769(2) 0.146(16) Uani 0.218(12) 1 d PDU A 2
H17D H 0.3233 0.9574 0.7604 0.219 Uiso 0.218(12) 1 calc PR A 2
H17E H 0.3432 0.8601 0.7641 0.219 Uiso 0.218(12) 1 calc PR A 2
H17F H 0.3019 0.8944 0.8182 0.219 Uiso 0.218(12) 1 calc PR A 2
C19B C 0.181(4) 0.699(3) 0.793(5) 0.180(11) Uani 0.218(12) 1 d PDU A 2
H19D H 0.1633 0.7032 0.8368 0.270 Uiso 0.218(12) 1 calc PR A 2
H19E H 0.2133 0.6598 0.8009 0.270 Uiso 0.218(12) 1 calc PR A 2
H19F H 0.1534 0.6786 0.7527 0.270 Uiso 0.218(12) 1 calc PR A 2
C20 C 0.5000 0.7081(4) 0.7500 0.0462(18) Uani 1 2 d S . .
C39 C 0.4179(3) 0.3796(4) 0.5447(4) 0.076(2) Uani 1 1 d . C .
H39A H 0.4524 0.3485 0.5540 0.091 Uiso 1 1 calc R . .
C21 C 0.5073(11) 0.8030(7) 0.7427(17) 0.053(5) Uani 0.50 1 d PU . .
C22 C 0.5037(8) 0.8355(9) 0.6663(7) 0.081(5) Uani 0.50 1 d P . .
H22A H 0.5036 0.7954 0.6261 0.097 Uiso 0.50 1 d PR . .
C23 C 0.5075(7) 0.9212(8) 0.6532(6) 0.090(5) Uani 0.50 1 d P . .
H23A H 0.5099 0.9423 0.6044 0.108 Uiso 0.50 1 d PR . .
C24 C 0.5074(18) 0.9745(17) 0.7079(17) 0.064(8) Uani 0.50 1 d P . .
C25 C 0.5033(16) 0.9513(18) 0.7781(18) 0.057(6) Uani 0.50 1 d P . .
C26 C 0.5002(6) 0.8601(8) 0.7943(7) 0.052(3) Uani 0.50 1 d P . .
H26A H 0.4977 0.8390 0.8431 0.063 Uiso 0.50 1 d PR . .
C27 C 0.5121(8) 1.0771(13) 0.7100(13) 0.057(5) Uani 0.50 1 d PU . .
C28 C 0.5147(7) 1.1302(8) 0.6517(7) 0.091(5) Uani 0.50 1 d P . .
H28A H 0.5193 1.1085 0.6036 0.109 Uiso 0.50 1 d PR . .
C29 C 0.5137(7) 1.2173(8) 0.6666(7) 0.078(5) Uani 0.50 1 d P . .
H29A H 0.5188 1.2570 0.6275 0.094 Uiso 0.50 1 d PR . .
C30 C 0.5060(11) 1.2489(7) 0.7346(10) 0.045(5) Uani 0.50 1 d P . .
C31 C 0.4996(5) 1.1925(7) 0.7920(7) 0.048(3) Uani 0.50 1 d P . .
H31A H 0.4951 1.2142 0.8400 0.058 Uiso 0.50 1 d PR . .
C32 C 0.5055(8) 1.0994(12) 0.7795(12) 0.057(5) Uani 0.50 1 d P . .
C33 C 0.5002(6) 1.0279(9) 0.8322(8) 0.060(3) Uani 0.50 1 d P . .
C34 C 0.5498(10) 1.0307(9) 0.8955(10) 0.115(5) Uani 0.50 1 d PDU B .
H34A H 0.5432 0.9866 0.9305 0.138 Uiso 0.289(12) 1 d PR B 1
H34B H 0.5490 1.0858 0.9198 0.138 Uiso 0.289(12) 1 d PR B 1
H34C H 0.5355 1.0676 0.9311 0.138 Uiso 0.211(12) 1 d PR B 2
H34D H 0.5798 1.0632 0.8771 0.138 Uiso 0.211(12) 1 d PR B 2
C35 C 0.6040(11) 1.0202(19) 0.8774(19) 0.122(10) Uani 0.289(12) 1 d PDU B 1
H35A H 0.6155 1.0577 0.8402 0.183 Uiso 0.289(12) 1 d PR B 1
H35B H 0.6294 1.0288 0.9230 0.183 Uiso 0.289(12) 1 d PR B 1
H35C H 0.6063 0.9609 0.8620 0.183 Uiso 0.289(12) 1 d PR B 1
C36 C 0.439(2) 1.034(3) 0.862(3) 0.105(8) Uani 0.289(12) 1 d PDU . 1
H36A H 0.4386 1.0878 0.8876 0.126 Uiso 0.289(12) 1 d PR B 1
H36B H 0.4384 0.9886 0.8980 0.126 Uiso 0.289(12) 1 d PR B 1
C37 C 0.3891(19) 1.034(2) 0.812(2) 0.121(10) Uani 0.289(12) 1 d PDU B 1
H37A H 0.3576 1.0393 0.8397 0.182 Uiso 0.289(12) 1 d PR B 1
H37B H 0.3870 1.0802 0.7759 0.182 Uiso 0.289(12) 1 d PR B 1
H37C H 0.3867 0.9792 0.7866 0.182 Uiso 0.289(12) 1 d PR B 1
C35B C 0.580(2) 0.9670(18) 0.936(2) 0.118(10) Uani 0.211(12) 1 d PDU B 2
H35D H 0.6099 0.9926 0.9714 0.177 Uiso 0.211(12) 1 d PR B 2
H35E H 0.5545 0.9339 0.9624 0.177 Uiso 0.211(12) 1 d PR B 2
H35F H 0.5973 0.9294 0.9038 0.177 Uiso 0.211(12) 1 d PR B 2
C36B C 0.450(3) 1.020(4) 0.875(4) 0.108(8) Uani 0.211(12) 1 d PDU . 2
H36C H 0.4589 0.9750 0.9118 0.130 Uiso 0.211(12) 1 calc PR B 2
H36D H 0.4465 1.0743 0.9010 0.130 Uiso 0.211(12) 1 calc PR B 2
C37B C 0.397(3) 1.002(3) 0.835(3) 0.125(11) Uani 0.211(12) 1 d PDU B 2
H37D H 0.3670 1.0142 0.8635 0.187 Uiso 0.211(12) 1 calc PR B 2
H37E H 0.3957 0.9412 0.8213 0.187 Uiso 0.211(12) 1 calc PR B 2
H37F H 0.3918 1.0363 0.7905 0.187 Uiso 0.211(12) 1 calc PR B 2
C38 C 0.5000 1.3469(5) 0.7500 0.0478(19) Uani 1 2 d S . .
C40 C 0.3299(4) 0.4023(7) 0.4659(7) 0.096(4) Uani 0.688(10) 1 d PDU C 1
H40A H 0.3418 0.4625 0.4724 0.115 Uiso 0.688(10) 1 calc PR C 1
H40B H 0.3216 0.3905 0.4134 0.115 Uiso 0.688(10) 1 calc PR C 1
C41 C 0.2786(6) 0.3874(11) 0.5000(9) 0.135(5) Uani 0.688(10) 1 d PDU C 1
H41A H 0.2522 0.4351 0.4890 0.203 Uiso 0.688(10) 1 calc PR C 1
H41B H 0.2892 0.3827 0.5526 0.203 Uiso 0.688(10) 1 calc PR C 1
H41C H 0.2602 0.3346 0.4811 0.203 Uiso 0.688(10) 1 calc PR C 1
C42 C 0.3877(6) 0.2691(7) 0.4541(7) 0.097(4) Uani 0.688(10) 1 d PDU C 1
H42A H 0.3741 0.2833 0.4028 0.117 Uiso 0.688(10) 1 calc PR C 1
H42B H 0.4292 0.2596 0.4586 0.117 Uiso 0.688(10) 1 calc PR C 1
C43 C 0.3607(7) 0.1900(9) 0.4718(9) 0.159(6) Uani 0.688(10) 1 d PDU C 1
H43A H 0.3623 0.1485 0.4330 0.239 Uiso 0.688(10) 1 calc PR C 1
H43B H 0.3209 0.2011 0.4770 0.239 Uiso 0.688(10) 1 calc PR C 1
H43C H 0.3806 0.1672 0.5174 0.239 Uiso 0.688(10) 1 calc PR C 1
C40B C 0.3168(6) 0.3695(18) 0.5094(15) 0.102(6) Uani 0.312(10) 1 d PDU C 2
H40C H 0.2946 0.3170 0.5138 0.122 Uiso 0.312(10) 1 calc PR C 2
H40D H 0.3178 0.4017 0.5551 0.122 Uiso 0.312(10) 1 calc PR C 2
C41B C 0.2872(15) 0.421(2) 0.4495(17) 0.127(8) Uani 0.312(10) 1 d PDU C 2
H41D H 0.2512 0.4418 0.4626 0.190 Uiso 0.312(10) 1 calc PR C 2
H41E H 0.2797 0.3862 0.4057 0.190 Uiso 0.312(10) 1 calc PR C 2
H41F H 0.3110 0.4696 0.4405 0.190 Uiso 0.312(10) 1 calc PR C 2
C42B C 0.3675(12) 0.2493(8) 0.4928(19) 0.115(6) Uani 0.312(10) 1 d PDU C 2
H42C H 0.3679 0.2227 0.5409 0.138 Uiso 0.312(10) 1 calc PR C 2
H42D H 0.3305 0.2374 0.4630 0.138 Uiso 0.312(10) 1 calc PR C 2
C43B C 0.4141(12) 0.216(2) 0.457(2) 0.141(9) Uani 0.312(10) 1 d PDU C 2
H43D H 0.4044 0.1592 0.4386 0.212 Uiso 0.312(10) 1 calc PR C 2
H43E H 0.4488 0.2136 0.4926 0.212 Uiso 0.312(10) 1 calc PR C 2
H43F H 0.4202 0.2540 0.4175 0.212 Uiso 0.312(10) 1 calc PR C 2

loop_
_atom_site_aniso_label
_atom_site_aniso_U_11
_atom_site_aniso_U_22
_atom_site_aniso_U_33
_atom_site_aniso_U_23
_atom_site_aniso_U_13
_atom_site_aniso_U_12
Gd1 0.03580(14) 0.02850(14) 0.03345(14) -0.00792(10) -0.00811(9) 0.00296(10)
O1 0.060(2) 0.119(4) 0.036(2) 0.017(2) 0.0021(18) 0.047(2)
O2 0.0387(17) 0.0339(19) 0.049(2) -0.0036(15) -0.0077(15) 0.0110(15)
O3 0.056(2) 0.048(2) 0.039(2) -0.0074(16) -0.0188(17) 0.0214(17)
O4 0.048(2) 0.054(2) 0.046(2) -0.0105(17) -0.0075(16) 0.0305(17)
O5 0.131(4) 0.034(2) 0.041(2) -0.0087(17) 0.000(2) 0.006(2)
O6 0.072(2) 0.031(2) 0.053(2) -0.0011(17) -0.0063(19) 0.0055(17)
O7 0.048(2) 0.058(3) 0.058(2) -0.0230(19) -0.0075(18) 0.0007(18)
N1 0.072(3) 0.076(4) 0.078(4) -0.031(3) -0.023(3) -0.008(3)
C1 0.039(3) 0.050(3) 0.045(3) 0.010(2) 0.002(2) 0.016(2)
C2 0.043(3) 0.055(4) 0.051(3) 0.004(3) -0.004(2) 0.023(3)
C3 0.051(3) 0.079(4) 0.043(3) 0.006(3) -0.004(3) 0.037(3)
C4 0.058(3) 0.075(4) 0.036(3) -0.004(3) -0.006(3) 0.037(3)
C5 0.057(3) 0.068(4) 0.056(4) -0.014(3) -0.012(3) 0.035(3)
C6 0.088(5) 0.096(6) 0.074(4) -0.037(4) -0.031(4) 0.058(4)
C7 0.067(4) 0.084(5) 0.073(4) -0.030(4) -0.027(3) 0.047(4)
C8 0.072(4) 0.094(5) 0.040(3) -0.016(3) -0.012(3) 0.053(4)
C9 0.060(3) 0.077(4) 0.036(3) -0.008(3) -0.011(3) 0.035(3)
C10 0.060(3) 0.070(4) 0.048(3) -0.011(3) -0.017(3) 0.033(3)
C11 0.097(5) 0.102(6) 0.059(4) -0.037(4) -0.038(4) 0.075(4)
C12 0.079(4) 0.089(5) 0.045(3) -0.025(3) -0.024(3) 0.053(4)
C13 0.048(3) 0.061(4) 0.032(3) -0.007(2) -0.006(2) 0.031(3)
C14 0.059(3) 0.071(4) 0.041(3) -0.013(3) -0.011(3) 0.038(3)
C15 0.044(3) 0.040(3) 0.045(3) -0.001(2) -0.001(2) 0.019(2)
C16 0.107(7) 0.111(8) 0.115(7) -0.050(6) -0.056(5) 0.048(6)
C18 0.095(5) 0.160(7) 0.070(4) -0.007(5) -0.003(4) 0.072(5)
C17 0.150(13) 0.120(13) 0.171(14) -0.012(11) -0.017(11) 0.001(9)
C19 0.103(11) 0.280(16) 0.126(13) 0.077(12) 0.007(9) -0.002(10)
C17B 0.13(2) 0.15(3) 0.14(3) -0.04(2) -0.063(19) 0.00(2)
C19B 0.172(15) 0.194(11) 0.175(15) -0.009(10) 0.026(10) 0.009(10)
C20 0.082(5) 0.017(3) 0.038(4) 0.000 0.002(4) 0.000
C39 0.052(3) 0.069(5) 0.099(5) -0.037(4) -0.014(3) 0.000(3)
C21 0.070(10) 0.030(4) 0.065(9) 0.002(7) 0.023(7) 0.000(6)
C22 0.187(17) 0.027(7) 0.031(7) 0.005(5) 0.022(9) 0.008(8)
C23 0.201(17) 0.032(7) 0.035(7) -0.002(5) 0.015(8) -0.019(9)
C24 0.14(2) 0.024(12) 0.031(11) 0.011(9) 0.022(10) 0.011(12)
C25 0.097(12) 0.041(15) 0.035(14) -0.006(8) 0.011(13) 0.009(11)
C26 0.094(9) 0.030(7) 0.032(7) 0.002(6) 0.007(7) -0.002(6)
C27 0.064(9) 0.050(9) 0.058(8) 0.007(7) 0.014(7) -0.009(7)
C28 0.199(16) 0.028(7) 0.048(7) -0.009(5) 0.027(9) -0.001(8)
C29 0.164(15) 0.019(6) 0.052(8) 0.007(6) 0.018(9) -0.011(7)
C30 0.058(11) 0.020(5) 0.057(17) -0.005(5) 0.011(9) -0.009(6)
C31 0.072(8) 0.019(7) 0.053(7) -0.001(6) 0.005(7) 0.001(5)
C32 0.063(10) 0.051(10) 0.058(11) -0.011(6) 0.017(10) -0.018(8)
C33 0.092(10) 0.033(7) 0.055(8) 0.005(7) 0.004(7) 0.006(7)
C34 0.206(16) 0.034(7) 0.097(11) -0.014(7) -0.004(11) 0.003(9)
C35 0.18(2) 0.063(16) 0.112(19) -0.010(14) -0.004(19) 0.001(17)
C36 0.187(19) 0.028(12) 0.102(15) 0.010(11) 0.024(13) -0.015(13)
C37 0.17(2) 0.067(19) 0.13(2) 0.035(16) 0.041(19) 0.002(18)
C35B 0.20(2) 0.039(15) 0.111(19) -0.019(14) -0.004(19) 0.017(16)
C36B 0.185(19) 0.039(13) 0.100(15) 0.003(12) 0.018(14) -0.001(13)
C37B 0.19(2) 0.051(19) 0.13(2) 0.017(18) 0.01(2) 0.00(2)
C38 0.049(4) 0.023(4) 0.064(5) 0.000 -0.018(4) 0.000
C40 0.086(7) 0.103(8) 0.095(8) -0.025(6) 0.001(6) -0.034(7)
C41 0.113(10) 0.135(11) 0.169(12) -0.020(10) 0.057(9) -0.041(9)
C42 0.113(8) 0.085(8) 0.093(8) -0.050(6) 0.015(6) -0.025(6)
C43 0.169(11) 0.109(11) 0.206(13) -0.040(10) 0.048(10) -0.044(9)
C40B 0.083(10) 0.094(11) 0.124(11) -0.045(10) -0.001(10) -0.045(10)
C41B 0.103(15) 0.130(17) 0.144(17) -0.014(15) 0.007(15) -0.008(15)
C42B 0.109(11) 0.100(11) 0.135(12) -0.052(10) 0.012(10) -0.040(10)
C43B 0.134(16) 0.102(16) 0.187(17) -0.044(16) 0.021(16) -0.018(15)

loop_
_atom_type_symbol
_atom_type_description
_atom_type_scat_dispersion_real
_atom_type_scat_dispersion_imag
_atom_type_scat_source
C C 0.0033 0.0016 'International Tables Vol C Tables 4.2.6.8 and 6.1.1.4'
H H 0.0000 0.0000 'International Tables Vol C Tables 4.2.6.8 and 6.1.1.4'
N N 0.0061 0.0033 'International Tables Vol C Tables 4.2.6.8 and 6.1.1.4'
O O 0.0106 0.0060 'International Tables Vol C Tables 4.2.6.8 and 6.1.1.4'
Gd Gd -0.1653 3.9035 'International Tables Vol C Tables 4.2.6.8 and 6.1.1.4'

loop_
_geom_angle_atom_site_label_1
_geom_angle_atom_site_label_2
_geom_angle_atom_site_label_3
_geom_angle
_geom_angle_site_symmetry_1
_geom_angle_site_symmetry_3
O4 Gd1 O3 84.78(12) 3_545 7_566
O4 Gd1 O6 76.36(13) 3_545 1_545
O3 Gd1 O6 144.77(12) 7_566 1_545
O4 Gd1 O5 136.83(15) 3_545 .
O3 Gd1 O5 73.10(12) 7_566 .
O6 Gd1 O5 139.18(13) 1_545 .
O4 Gd1 O2 150.38(12) 3_545 .
O3 Gd1 O2 112.03(11) 7_566 .
O6 Gd1 O2 76.30(12) 1_545 .
O5 Gd1 O2 72.70(13) . .
O4 Gd1 O7 82.30(12) 3_545 .
O3 Gd1 O7 74.32(13) 7_566 .
O6 Gd1 O7 73.87(13) 1_545 .
O5 Gd1 O7 124.20(14) . .
O2 Gd1 O7 79.38(11) . .
O4 Gd1 O1 75.40(13) 3_545 2_656
O3 Gd1 O1 97.51(13) 7_566 2_656
O6 Gd1 O1 105.94(14) 1_545 2_656
O5 Gd1 O1 71.49(16) . 2_656
O2 Gd1 O1 123.40(11) . 2_656
O7 Gd1 O1 156.93(13) . 2_656
O4 Gd1 O2 103.77(11) 3_545 2_656
O3 Gd1 O2 141.93(11) 7_566 2_656
O6 Gd1 O2 72.37(11) 1_545 2_656
O5 Gd1 O2 75.89(12) . 2_656
O2 Gd1 O2 78.40(11) . 2_656
O7 Gd1 O2 143.02(12) . 2_656
O1 Gd1 O2 51.27(11) 2_656 2_656
O4 Gd1 C1 91.05(13) 3_545 2_656
O3 Gd1 C1 118.97(14) 7_566 2_656
O6 Gd1 C1 91.20(14) 1_545 2_656
O5 Gd1 C1 69.57(15) . 2_656
O2 Gd1 C1 100.68(13) . 2_656
O7 Gd1 C1 164.69(14) . 2_656
O1 Gd1 C1 25.10(12) 2_656 2_656
O2 Gd1 C1 26.36(12) 2_656 2_656
O4 Gd1 Gd1 134.40(8) 3_545 2_656
O3 Gd1 Gd1 139.39(8) 7_566 2_656
O6 Gd1 Gd1 69.53(9) 1_545 2_656
O5 Gd1 Gd1 69.66(9) . 2_656
O2 Gd1 Gd1 40.86(7) . 2_656
O7 Gd1 Gd1 114.76(9) . 2_656
O1 Gd1 Gd1 85.68(8) 2_656 2_656
O2 Gd1 Gd1 37.54(7) 2_656 2_656
C1 Gd1 Gd1 61.11(10) 2_656 2_656
C1 O1 Gd1 96.6(3) . 2_656
C1 O2 Gd1 145.2(3) . .
C1 O2 Gd1 90.7(3) . 2_656
Gd1 O2 Gd1 101.60(11) . 2_656
C15 O3 Gd1 137.3(3) . 7_566
C15 O4 Gd1 159.9(4) . 3_455
C20 O5 Gd1 137.3(4) . .
C38 O6 Gd1 136.8(4) . 1_565
C39 O7 Gd1 127.0(4) . .
C39 N1 C42 121.5(7) . .
C39 N1 C40 117.2(7) . .
C42 N1 C40 113.7(8) . .
C39 N1 C40B 116.9(11) . .
C42 N1 C40B 120.2(12) . .
C40 N1 C40B 40.4(12) . .
C39 N1 C42B 124.3(14) . .
C42 N1 C42B 37.5(12) . .
C40 N1 C42B 117.3(14) . .
C40B N1 C42B 97.6(16) . .
O1 C1 O2 120.6(4) . .
O1 C1 C2 120.0(5) . .
O2 C1 C2 119.4(4) . .
O1 C1 Gd1 58.3(2) . 2_656
O2 C1 Gd1 63.0(2) . 2_656
C2 C1 Gd1 171.5(4) . 2_656
C7 C2 C3 120.8(5) . .
C7 C2 C1 119.6(5) . .
C3 C2 C1 119.6(5) . .
C2 C3 C4 119.6(5) . .
C3 C4 C5 119.6(5) . .
C3 C4 C8 129.4(5) . .
C5 C4 C8 111.0(4) . .
C6 C5 C4 120.3(5) . .
C6 C5 C10 131.3(5) . .
C4 C5 C10 108.3(5) . .
C5 C6 C7 119.9(6) . .
C2 C7 C6 119.8(5) . .
C18 C8 C9 112.7(6) . .
C18 C8 C4 112.6(6) . .
C9 C8 C4 100.3(4) . .
C18 C8 C16 107.0(7) . .
C9 C8 C16 111.3(6) . .
C4 C8 C16 113.0(6) . .
C10 C9 C14 119.4(5) . .
C10 C9 C8 111.5(4) . .
C14 C9 C8 129.1(5) . .
C9 C10 C11 121.5(5) . .
C9 C10 C5 108.8(5) . .
C11 C10 C5 129.7(5) . .
C12 C11 C10 118.5(5) . .
C13 C12 C11 120.7(5) . .
C12 C13 C14 120.2(4) . .
C12 C13 C15 119.3(4) . .
C14 C13 C15 120.5(4) . .
C13 C14 C9 119.7(5) . .
O4 C15 O3 124.8(4) . .
O4 C15 C13 117.8(4) . .
O3 C15 C13 117.3(4) . .
C17B C16 C17 90(2) . .
C17B C16 C8 130(2) . .
C17 C16 C8 115.1(9) . .
C19 C18 C19B 20(4) . .
C19 C18 C8 114.9(12) . .
C19B C18 C8 120(5) . .
O5 C20 O5 124.8(7) . 2_656
O5 C20 C21 122.5(12) . 2_656
O5 C20 C21 112.1(12) 2_656 2_656
O5 C20 C21 112.1(12) . .
O5 C20 C21 122.5(12) 2_656 .
C21 C20 C21 18.0(18) 2_656 .
O7 C39 N1 127.1(6) . .
C21 C21 C26 107(5) 2_656 2_656
C21 C21 C22 127(8) 2_656 .
C26 C21 C22 33.9(11) 2_656 .
C21 C21 C26 54(4) 2_656 .
C26 C21 C26 83.2(15) 2_656 .
C22 C21 C26 117.1(14) . .
C21 C21 C20 81.0(9) 2_656 .
C26 C21 C20 146(3) 2_656 .
C22 C21 C20 115.4(17) . .
C26 C21 C20 124.5(19) . .
C21 C21 C22 41(7) 2_656 2_656
C26 C21 C22 108.3(15) 2_656 2_656
C22 C21 C22 142.1(13) . 2_656
C26 C21 C22 25.7(8) . 2_656
C20 C21 C22 99.1(15) . 2_656
C26 C22 C23 74.0(15) 2_656 .
C26 C22 C21 48.0(13) 2_656 .
C23 C22 C21 120.3(13) . .
C26 C22 C21 43.4(12) 2_656 2_656
C23 C22 C21 117.4(12) . 2_656
C21 C22 C21 11.9(18) . 2_656
C24 C23 C22 118.6(13) . .
C24 C23 C26 83.1(11) . 2_656
C22 C23 C26 35.6(7) . 2_656
C24 C23 C25 22.0(14) . 2_656
C22 C23 C25 98.2(13) . 2_656
C26 C23 C25 62.7(12) 2_656 2_656
C24 C23 C33 40.8(12) . 2_656
C22 C23 C33 157.0(12) . 2_656
C26 C23 C33 122.1(11) 2_656 2_656
C25 C23 C33 59.6(10) 2_656 2_656
C24 C23 C36B 76(3) . 2_656
C22 C23 C36B 151(3) . 2_656
C26 C23 C36B 148(2) 2_656 2_656
C25 C23 C36B 98(3) 2_656 2_656
C33 C23 C36B 49(2) 2_656 2_656
C25 C24 C33 143(10) 2_656 2_656
C25 C24 C23 90(8) 2_656 .
C33 C24 C23 89(2) 2_656 .
C25 C24 C25 41(7) 2_656 .
C33 C24 C25 144(4) 2_656 .
C23 C24 C25 125(2) . .
C25 C24 C27 135(9) 2_656 .
C33 C24 C27 43.5(13) 2_656 .
C23 C24 C27 130.1(19) . .
C25 C24 C27 105(3) . .
C25 C24 C24 50(7) 2_656 2_656
C33 C24 C24 127(2) 2_656 2_656
C23 C24 C24 139.0(14) . 2_656
C25 C24 C24 17(2) . 2_656
C27 C24 C24 90.0(14) . 2_656
C25 C24 C26 44(7) 2_656 2_656
C33 C24 C26 136(3) 2_656 2_656
C23 C24 C26 50.3(11) . 2_656
C25 C24 C26 74.8(16) . 2_656
C27 C24 C26 178(3) . 2_656
C24 C24 C26 89.3(11) 2_656 2_656
C25 C24 C32 121(9) 2_656 2_656
C33 C24 C32 48.2(15) 2_656 2_656
C23 C24 C32 136.8(18) . 2_656
C25 C24 C32 97(3) . 2_656
C27 C24 C32 14.6(11) . 2_656
C24 C24 C32 80.3(10) 2_656 2_656
C26 C24 C32 164(2) 2_656 2_656
C24 C25 C25 119(9) 2_656 2_656
C24 C25 C24 113(9) 2_656 .
C25 C25 C24 20(2) 2_656 .
C24 C25 C23 68(7) 2_656 2_656
C25 C25 C23 153(4) 2_656 2_656
C24 C25 C23 172(2) . 2_656
C24 C25 C26 122(9) 2_656 .
C25 C25 C26 101.7(15) 2_656 .
C24 C25 C26 117.9(19) . .
C23 C25 C26 57.9(16) 2_656 .
C24 C25 C33 26(7) 2_656 .
C25 C25 C33 129.2(17) 2_656 .
C24 C25 C33 115(3) . .
C23 C25 C33 69.4(14) 2_656 .
C26 C25 C33 127(2) . .
C24 C25 C26 149(10) 2_656 2_656
C25 C25 C26 47.1(12) 2_656 2_656
C24 C25 C26 62.7(12) . 2_656
C23 C25 C26 112(2) 2_656 2_656
C26 C25 C26 55.3(12) . 2_656
C33 C25 C26 174(3) . 2_656
C24 C25 C27 34(7) 2_656 2_656
C25 C25 C27 96.1(16) 2_656 2_656
C24 C25 C27 83(3) . 2_656
C23 C25 C27 99.7(13) 2_656 2_656
C26 C25 C27 156(2) . 2_656
C33 C25 C27 33.0(10) . 2_656
C26 C25 C27 143(2) 2_656 2_656
C22 C26 C21 98(2) 2_656 2_656
C22 C26 C23 70.4(15) 2_656 2_656
C21 C26 C23 161.0(19) 2_656 2_656
C22 C26 C21 111.0(18) 2_656 .
C21 C26 C21 20(2) 2_656 .
C23 C26 C21 178.6(16) 2_656 .
C22 C26 C25 130(2) 2_656 .
C21 C26 C25 131(2) 2_656 .
C23 C26 C25 59.4(13) 2_656 .
C21 C26 C25 119.2(18) . .
C22 C26 C26 152.0(15) 2_656 2_656
C21 C26 C26 54.0(14) 2_656 2_656
C23 C26 C26 135.8(8) 2_656 2_656
C21 C26 C26 42.8(12) . 2_656
C25 C26 C26 77.7(13) . 2_656
C22 C26 C24 116.8(19) 2_656 2_656
C21 C26 C24 140(2) 2_656 2_656
C23 C26 C24 46.5(11) 2_656 2_656
C21 C26 C24 132.1(16) . 2_656
C25 C26 C24 15(2) . 2_656
C26 C26 C24 89.5(10) 2_656 2_656
C22 C26 C25 159(2) 2_656 2_656
C21 C26 C25 100.0(18) 2_656 2_656
C23 C26 C25 89.1(14) 2_656 2_656
C21 C26 C25 89.5(16) . 2_656
C25 C26 C25 31(2) . 2_656
C26 C26 C25 47.0(11) 2_656 2_656
C24 C26 C25 42.6(7) 2_656 2_656
C32 C27 C33 121(5) 2_656 2_656
C32 C27 C32 51(4) 2_656 .
C33 C27 C32 142(2) 2_656 .
C32 C27 C28 91(4) 2_656 .
C33 C27 C28 84.2(18) 2_656 .
C32 C27 C28 128(2) . .
C32 C27 C24 123(4) 2_656 .
C33 C27 C24 43.8(17) 2_656 .
C32 C27 C24 105(2) . .
C28 C27 C24 126(2) . .
C32 C27 C27 51(4) 2_656 2_656
C33 C27 C27 122.7(16) 2_656 2_656
C32 C27 C27 19.7(12) . 2_656
C28 C27 C27 139.7(11) . 2_656
C24 C27 C27 89.4(14) . 2_656
C32 C27 C31 47(3) 2_656 2_656
C33 C27 C31 130(2) 2_656 2_656
C32 C27 C31 74.3(15) . 2_656
C28 C27 C31 53.9(10) . 2_656
C24 C27 C31 167(2) . 2_656
C27 C27 C31 87.0(8) 2_656 2_656
C32 C27 C36 156(5) 2_656 2_656
C33 C27 C36 54.0(17) 2_656 2_656
C32 C27 C36 150.3(17) . 2_656
C28 C27 C36 65.5(18) . 2_656
C24 C27 C36 72(2) . 2_656
C27 C27 C36 153.8(19) 2_656 2_656
C31 C27 C36 115.0(19) 2_656 2_656
C32 C27 C25 113(4) 2_656 2_656
C33 C27 C25 50.7(15) 2_656 2_656
C32 C27 C25 95.6(18) . 2_656
C28 C27 C25 134.8(19) . 2_656
C24 C27 C25 11(2) . 2_656
C27 C27 C25 79.2(11) 2_656 2_656
C31 C27 C25 159.4(15) 2_656 2_656
C36 C27 C25 82.7(19) 2_656 2_656
C27 C28 C29 115.5(14) . .
C27 C28 C31 78.6(12) . 2_656
C29 C28 C31 38.3(7) . 2_656
C27 C28 C32 23.3(9) . 2_656
C29 C28 C32 97.4(12) . 2_656
C31 C28 C32 59.1(10) 2_656 2_656
C27 C28 C33 41.1(10) . 2_656
C29 C28 C33 152.8(13) . 2_656
C31 C28 C33 114.8(11) 2_656 2_656
C32 C28 C33 56.0(10) 2_656 2_656
C27 C28 C36 74(2) . 2_656
C29 C28 C36 146(2) . 2_656
C31 C28 C36 142.9(18) 2_656 2_656
C32 C28 C36 97(2) 2_656 2_656
C33 C28 C36 54(2) 2_656 2_656
C27 C28 C36B 75(3) . 2_656
C29 C28 C36B 155(3) . 2_656
C31 C28 C36B 151(2) 2_656 2_656
C32 C28 C36B 97(3) 2_656 2_656
C33 C28 C36B 48(3) 2_656 2_656
C36 C28 C36B 11(3) 2_656 2_656
C31 C29 C28 77.2(14) 2_656 .
C31 C29 C30 46.5(10) 2_656 .
C28 C29 C30 122.4(13) . .
C31 C29 C30 38.8(10) 2_656 2_656
C28 C29 C30 115.7(11) . 2_656
C30 C29 C30 8.5(11) . 2_656
C30 C30 C31 112(2) 2_656 2_656
C30 C30 C29 154(4) 2_656 .
C31 C30 C29 43.3(9) 2_656 .
C30 C30 C31 41.8(15) 2_656 .
C31 C30 C31 78.5(15) 2_656 .
C29 C30 C31 120.4(12) . .
C30 C30 C38 77.6(4) 2_656 .
C31 C30 C38 159(2) 2_656 .
C29 C30 C38 122.6(10) . .
C31 C30 C38 116.9(10) . .
C30 C30 C29 18(2) 2_656 2_656
C31 C30 C29 101.5(13) 2_656 2_656
C29 C30 C29 144.6(13) . 2_656
C31 C30 C29 25.2(6) . 2_656
C38 C30 C29 92.0(8) . 2_656
C29 C31 C30 90.2(15) 2_656 2_656
C29 C31 C30 116.0(13) 2_656 .
C30 C31 C30 26.3(11) 2_656 .
C29 C31 C32 125.1(18) 2_656 .
C30 C31 C32 142.1(17) 2_656 .
C30 C31 C32 118.3(14) . .
C29 C31 C28 64.5(13) 2_656 2_656
C30 C31 C28 151.5(16) 2_656 2_656
C30 C31 C28 172.7(16) . 2_656
C32 C31 C28 60.6(10) . 2_656
C29 C31 C31 148.9(16) 2_656 2_656
C30 C31 C31 62.1(11) 2_656 2_656
C30 C31 C31 39.4(8) . 2_656
C32 C31 C31 80.2(10) . 2_656
C28 C31 C31 137.0(8) 2_656 2_656
C29 C31 C27 110.6(16) 2_656 2_656
C30 C31 C27 147.6(18) 2_656 2_656
C30 C31 C27 129.5(14) . 2_656
C32 C31 C27 17.1(10) . 2_656
C28 C31 C27 47.6(9) 2_656 2_656
C31 C31 C27 90.2(9) 2_656 2_656
C29 C31 C32 148.3(16) 2_656 2_656
C30 C31 C32 109.1(15) 2_656 2_656
C30 C31 C32 87.5(11) . 2_656
C32 C31 C32 33.3(14) . 2_656
C28 C31 C32 89.5(10) 2_656 2_656
C31 C31 C32 48.2(7) 2_656 2_656
C27 C31 C32 42.1(7) 2_656 2_656
C27 C32 C32 104(5) 2_656 2_656
C27 C32 C27 110(5) 2_656 .
C32 C32 C27 25.1(12) 2_656 .
C27 C32 C31 116(4) 2_656 .
C32 C32 C31 98.2(11) 2_656 .
C27 C32 C31 115.0(17) . .
C27 C32 C33 39(3) 2_656 .
C32 C32 C33 128.6(12) 2_656 .
C27 C32 C33 117(2) . .
C31 C32 C33 127.6(16) . .
C27 C32 C28 66(4) 2_656 2_656
C32 C32 C28 142(2) 2_656 2_656
C27 C32 C28 167.2(17) . 2_656
C31 C32 C28 60.3(11) . 2_656
C33 C32 C28 67.7(11) . 2_656
C27 C32 C31 132(4) 2_656 2_656
C32 C32 C31 48.5(8) 2_656 2_656
C27 C32 C31 63.6(11) . 2_656
C31 C32 C31 51.6(11) . 2_656
C33 C32 C31 171.7(15) . 2_656
C28 C32 C31 109.8(13) 2_656 2_656
C27 C32 C24 43(4) 2_656 2_656
C32 C32 C24 95.7(12) 2_656 2_656
C27 C32 C24 84.3(18) . 2_656
C31 C32 C24 157.3(16) . 2_656
C33 C32 C24 33.6(11) . 2_656
C28 C32 C24 98.1(13) 2_656 2_656
C31 C32 C24 144.1(15) 2_656 2_656
C27 C33 C24 93(2) 2_656 2_656
C27 C33 C32 20.0(14) 2_656 .
C24 C33 C32 98(2) 2_656 .
C27 C33 C36B 106(3) 2_656 .
C24 C33 C36B 103(4) 2_656 .
C32 C33 C36B 123(3) . .
C27 C33 C34 127.9(17) 2_656 .
C24 C33 C34 124(2) 2_656 .
C32 C33 C34 110.4(13) . .
C36B C33 C34 100(3) . .
C27 C33 C25 96(2) 2_656 .
C24 C33 C25 12(3) 2_656 .
C32 C33 C25 97.8(17) . .
C36B C33 C25 113(3) . .
C34 C33 C25 114.2(18) . .
C27 C33 C36 93(2) 2_656 .
C24 C33 C36 102(3) 2_656 .
C32 C33 C36 110.0(18) . .
C36B C33 C36 14(3) . .
C34 C33 C36 111(2) . .
C25 C33 C36 113(2) . .
C27 C33 C28 54.7(14) 2_656 2_656
C24 C33 C28 145(2) 2_656 2_656
C32 C33 C28 56.3(10) . 2_656
C36B C33 C28 77(3) . 2_656
C34 C33 C28 89.6(10) . 2_656
C25 C33 C28 150.8(17) . 2_656
C36 C33 C28 70.4(17) . 2_656
C27 C33 C23 140.4(18) 2_656 2_656
C24 C33 C23 50.4(19) 2_656 2_656
C32 C33 C23 148.5(14) . 2_656
C36B C33 C23 74(3) . 2_656
C34 C33 C23 89.6(10) . 2_656
C25 C33 C23 51.0(15) . 2_656
C36 C33 C23 83.1(17) . 2_656
C28 C33 C23 151.3(12) 2_656 2_656
C35 C34 C35B 68(2) . .
C35 C34 C33 116(2) . .
C35B C34 C33 132(2) . .
C37 C36 C33 119(4) . .
C37 C36 C28 111(3) . 2_656
C33 C36 C28 56.0(17) . 2_656
C37 C36 C27 94(3) . 2_656
C33 C36 C27 33.4(14) . 2_656
C28 C36 C27 41.0(13) 2_656 2_656
C37B C36B C33 116(6) . .
C37B C36B C23 99(4) . 2_656
C33 C36B C23 57(3) . 2_656
C37B C36B C28 115(4) . 2_656
C33 C36B C28 55(2) . 2_656
C23 C36B C28 111(5) 2_656 2_656
O6 C38 O6 126.5(7) 2_656 .
O6 C38 C30 128.2(7) 2_656 .
O6 C38 C30 105.1(6) . .
O6 C38 C30 105.1(6) 2_656 2_656
O6 C38 C30 128.2(7) . 2_656
C30 C38 C30 24.8(8) . 2_656
C41 C40 N1 109.3(11) . .
C43 C42 N1 115.0(11) . .
C41B C40B N1 114(2) . .
C43B C42B N1 106(2) . .

loop_
_geom_bond_atom_site_label_1
_geom_bond_atom_site_label_2
_geom_bond_distance
_geom_bond_site_symmetry_2
Gd1 O4 2.285(3) 3_545
Gd1 O3 2.307(3) 7_566
Gd1 O6 2.366(4) 1_545
Gd1 O5 2.376(4) .
Gd1 O2 2.387(3) .
Gd1 O7 2.432(3) .
Gd1 O1 2.464(3) 2_656
Gd1 O2 2.563(3) 2_656
Gd1 C1 2.877(5) 2_656
Gd1 Gd1 3.8381(10) 2_656
O1 C1 1.229(6) .
O1 Gd1 2.464(3) 2_656
O2 C1 1.277(6) .
O2 Gd1 2.563(3) 2_656
O3 C15 1.264(5) .
O3 Gd1 2.307(3) 7_566
O4 C15 1.244(5) .
O4 Gd1 2.285(3) 3_455
O5 C20 1.241(5) .
O6 C38 1.227(5) .
O6 Gd1 2.366(4) 1_565
O7 C39 1.223(6) .
N1 C39 1.275(7) .
N1 C42 1.483(8) .
N1 C40 1.483(9) .
N1 C40B 1.488(10) .
N1 C42B 1.489(10) .
C1 C2 1.495(6) .
C1 Gd1 2.877(5) 2_656
C2 C7 1.370(7) .
C2 C3 1.383(7) .
C3 C4 1.384(6) .
C4 C5 1.385(7) .
C4 C8 1.530(7) .
C5 C6 1.378(8) .
C5 C10 1.465(7) .
C6 C7 1.384(7) .
C8 C18 1.498(10) .
C8 C9 1.521(7) .
C8 C16 1.560(11) .
C9 C10 1.374(7) .
C9 C14 1.385(7) .
C10 C11 1.385(7) .
C11 C12 1.378(7) .
C12 C13 1.378(7) .
C13 C14 1.383(6) .
C13 C15 1.491(6) .
C16 C17B 1.368(12) .
C16 C17 1.375(10) .
C18 C19 1.356(10) .
C18 C19B 1.366(12) .
C20 O5 1.241(5) 2_656
C20 C21 1.481(12) 2_656
C20 C21 1.481(12) .
C21 C21 0.46(5) 2_656
C21 C26 1.11(2) 2_656
C21 C22 1.47(3) .
C21 C26 1.32(3) .
C21 C22 1.79(3) 2_656
C22 C26 0.831(13) 2_656
C22 C23 1.346(18) .
C22 C21 1.79(3) 2_656
C23 C24 1.29(4) .
C23 C26 1.373(17) 2_656
C23 C25 1.39(4) 2_656
C23 C33 1.679(18) 2_656
C23 C36B 1.93(9) 2_656
C24 C25 0.52(3) 2_656
C24 C33 1.10(3) 2_656
C24 C25 1.35(2) .
C24 C27 1.58(3) .
C24 C24 1.62(6) 2_656
C24 C26 1.77(3) 2_656
C24 C32 1.97(4) 2_656
C25 C24 0.52(3) 2_656
C25 C25 1.02(6) 2_656
C25 C23 1.39(4) 2_656
C25 C26 1.44(3) .
C25 C33 1.55(2) .
C25 C26 1.92(2) 2_656
C25 C27 1.99(3) 2_656
C26 C22 0.831(13) 2_656
C26 C21 1.11(2) 2_656
C26 C23 1.373(17) 2_656
C26 C26 1.62(3) 2_656
C26 C24 1.77(3) 2_656
C26 C25 1.92(2) 2_656
C27 C32 0.59(2) 2_656
C27 C33 1.09(2) 2_656
C27 C32 1.346(19) .
C27 C28 1.35(3) .
C27 C27 1.64(4) 2_656
C27 C31 1.80(2) 2_656
C27 C36 1.98(6) 2_656
C27 C25 1.99(3) 2_656
C28 C29 1.371(17) .
C28 C31 1.481(17) 2_656
C28 C32 1.49(2) 2_656
C28 C33 1.651(18) 2_656
C28 C36 1.88(5) 2_656
C28 C36B 1.98(7) 2_656
C29 C31 0.941(15) 2_656
C29 C30 1.372(19) .
C29 C30 1.988(18) 2_656
C30 C30 0.66(2) 2_656
C30 C31 0.996(14) 2_656
C30 C31 1.387(17) .
C30 C38 1.545(12) .
C30 C29 1.988(18) 2_656
C31 C29 0.941(15) 2_656
C31 C30 0.996(14) 2_656
C31 C32 1.46(2) .
C31 C28 1.481(17) 2_656
C31 C31 1.54(3) 2_656
C31 C27 1.80(2) 2_656
C31 C32 1.93(2) 2_656
C32 C27 0.59(2) 2_656
C32 C32 1.07(4) 2_656
C32 C33 1.48(2) .
C32 C28 1.49(2) 2_656
C32 C31 1.93(2) 2_656
C32 C24 1.97(4) 2_656
C33 C27 1.09(2) 2_656
C33 C24 1.10(3) 2_656
C33 C36B 1.50(9) .
C33 C34 1.51(2) .
C33 C36 1.60(6) .
C33 C28 1.651(18) 2_656
C33 C23 1.679(18) 2_656
C34 C35 1.364(12) .
C34 C35B 1.368(12) .
C36 C37 1.371(12) .
C36 C28 1.88(5) 2_656
C36 C27 1.98(6) 2_656
C36B C37B 1.370(12) .
C36B C23 1.93(9) 2_656
C36B C28 1.98(7) 2_656
C38 O6 1.227(5) 2_656
C38 C30 1.545(12) 2_656
C40 C41 1.445(11) .
C42 C43 1.432(11) .
C40B C41B 1.446(12) .
C42B C43B 1.436(12) .
